data_2232440
loop_
_publ_author_name
'Stilinovi\'c, Vladimir'
'Portada, Tomislav'

_publ_section_title
;
 <i>N</i>-Benzyl-3-nitroaniline
;
_journal_coeditor_code RK2302
_journal_issue 11
_journal_name_full 'Acta Crystallographica Section E'
_journal_page_first o3013
_journal_paper_doi 10.1107/S1600536811042632
_journal_volume 67
_journal_year 2011
_chemical_formula_iupac 'C13 H12 N2 O2'
_chemical_formula_moiety 'C13 H12 N2 O2'
_chemical_formula_sum 'C13 H12 N2 O2'
_chemical_formula_weight 228.25
_chemical_name_systematic
;
<i>N</i>-benzyl-3-nitroaniline
;
_space_group_IT_number 4
_symmetry_cell_setting monoclinic
_symmetry_space_group_name_Hall 'P 2yb'
_symmetry_space_group_name_H-M 'P 1 21 1'
_atom_sites_solution_hydrogens geom
_atom_sites_solution_primary direct
_atom_sites_solution_secondary difmap
_audit_creation_method 'WinGX routine CIF_UPDATE'
_cell_angle_alpha 90
_cell_angle_beta 97.334(3)
_cell_angle_gamma 90
_cell_formula_units_Z 2
_cell_length_a 5.3359(2)
_cell_length_b 19.2285(6)
_cell_length_c 5.6017(2)
_cell_measurement_temperature 295(2)
_cell_measurement_theta_max 54.0
_cell_measurement_theta_min 4.6
_cell_volume 570.04(3)
_computing_cell_refinement '<i>CrysAlis RED</i> (Oxford Diffraction, 2008)'
_computing_data_collection '<i>CrysAlis CCD</i> (Oxford Diffraction, 2008)'
_computing_data_reduction '<i>CrysAlis RED</i> (Oxford Diffraction, 2008)'
_computing_molecular_graphics
;
<i>ORTEP-3</i> (Farrugia, 1997), <i>POV-Ray</i> (Cason <i>et al.</i>,
2002) and
<i>Mercury</i> (Macrae <i>et al.</i>, 2006)
;
_computing_publication_material
;
<i>WinGX</i> (Farrugia, 1999), <i>PLATON</i> (Spek, 2009) and
<i>PARST</i>
(Nardelli, 1995)
;
_computing_structure_refinement '<i>SHELXL97</i> (Sheldrick, 2008)'
_computing_structure_solution '<i>SHELXS97</i> (Sheldrick, 2008)'
_diffrn_ambient_temperature 295(2)
_diffrn_measured_fraction_theta_full 0.998
_diffrn_measured_fraction_theta_max 0.998
_diffrn_measurement_device_type 'Oxford Diffraction Xcalibur CCD'
_diffrn_measurement_method '\f and \w'
_diffrn_radiation_monochromator graphite
_diffrn_radiation_source 'fine--focus sealed tube'
_diffrn_radiation_type MoK\a
_diffrn_radiation_wavelength 0.71073
_diffrn_reflns_av_R_equivalents 0.0173
_diffrn_reflns_limit_h_max 6
_diffrn_reflns_limit_h_min -6
_diffrn_reflns_limit_k_max 24
_diffrn_reflns_limit_k_min -24
_diffrn_reflns_limit_l_max 7
_diffrn_reflns_limit_l_min -7
_diffrn_reflns_number 7072
_diffrn_reflns_theta_full 26.99
_diffrn_reflns_theta_max 26.99
_diffrn_reflns_theta_min 3.82
_diffrn_standards_number 27
_exptl_absorpt_coefficient_mu 0.092
_exptl_absorpt_correction_type none
_exptl_crystal_colour yellow
_exptl_crystal_density_diffrn 1.33
_exptl_crystal_density_method 'not measured'
_exptl_crystal_description plate
_exptl_crystal_F_000 240
_exptl_crystal_size_max 0.410
_exptl_crystal_size_mid 0.289
_exptl_crystal_size_min 0.231
_refine_diff_density_max 0.138
_refine_diff_density_min -0.262
_refine_ls_extinction_method none
_refine_ls_goodness_of_fit_ref 1.006
_refine_ls_hydrogen_treatment mixed
_refine_ls_matrix_type full
_refine_ls_number_parameters 158
_refine_ls_number_reflns 1280
_refine_ls_number_restraints 3
_refine_ls_restrained_S_all 1.012
_refine_ls_R_factor_all 0.0391
_refine_ls_R_factor_gt 0.0343
_refine_ls_shift/su_max 0.003
_refine_ls_shift/su_mean 0.000
_refine_ls_structure_factor_coef Fsqd
_refine_ls_weighting_details 'calc w=1/[\s^2^(Fo^2^)+(0.0615P)^2^] where P=(Fo^2^+2Fc^2^)/3'
_refine_ls_weighting_scheme calc
_refine_ls_wR_factor_ref 0.0808
_reflns_number_gt 1093
_reflns_number_total 1280
_reflns_threshold_expression I>2\s(I)
_cod_data_source_file rk2302.cif
_cod_data_source_block I
_cod_original_sg_symbol_H-M 'P 21'
_cod_database_code 2232440
_cod_database_fobs_code 2232440

loop_
_symmetry_equiv_pos_as_xyz
'x, y, z'
'-x, y+1/2, -z'

loop_
_atom_site_type_symbol
_atom_site_label
_atom_site_fract_x
_atom_site_fract_y
_atom_site_fract_z
_atom_site_U_iso_or_equiv
_atom_site_adp_type
_atom_site_calc_flag
_atom_site_refinement_flags
_atom_site_occupancy
H H1 0.844(5) 0.2074(13) 0.076(5) 0.063(6) Uiso d . 1
C C3 0.2527(3) 0.28407(9) 0.4595(3) 0.0412(4) Uani d . 1
C C2 0.4146(3) 0.23191(9) 0.4090(3) 0.0423(4) Uani d . 1
H H2 0.4181 0.1896 0.4896 0.051 Uiso calc R 1
C C1 0.5737(3) 0.24414(9) 0.2335(3) 0.0454(4) Uani d . 1
N N2 0.0876(3) 0.27154(8) 0.6441(3) 0.0489(4) Uani d . 1
C C6 0.5584(3) 0.30889(10) 0.1187(4) 0.0516(4) Uani d . 1
H H6 0.6626 0.318 0.0013 0.062 Uiso calc R 1
C C4 0.2364(4) 0.34794(9) 0.3472(4) 0.0528(5) Uani d . 1
H H4 0.1244 0.382 0.3858 0.063 Uiso calc R 1
N N1 0.7446(4) 0.19560(9) 0.1759(4) 0.0663(5) Uani d . 1
O O2 -0.0522(3) 0.31801(9) 0.6928(3) 0.0763(5) Uani d . 1
O O1 0.0942(3) 0.21462(8) 0.7433(3) 0.0645(4) Uani d . 1
C C5 0.3954(4) 0.35886(10) 0.1740(4) 0.0579(5) Uani d . 1
H H5 0.3905 0.4013 0.0939 0.069 Uiso calc R 1
C C8 0.5655(3) 0.07735(9) 0.2164(3) 0.0496(4) Uani d D 1
C C7 0.7768(4) 0.12849(11) 0.2881(5) 0.0616(5) Uani d . 1
H H7A 0.7937 0.1347 0.4612 0.074 Uiso calc R 1
H H7B 0.9335 0.1085 0.2492 0.074 Uiso calc R 1
C C11 0.1852(4) -0.01992(12) 0.0930(5) 0.0705(6) Uani d U 1
H H11 0.0576 -0.0523 0.0518 0.085 Uiso calc R 1
C C13 0.4114(4) 0.08153(12) -0.0021(3) 0.0666(6) Uani d D 1
H H13 0.4348 0.1172 -0.1093 0.08 Uiso calc R 1
C C10 0.3354(5) -0.02457(12) 0.3060(5) 0.0739(6) Uani d . 1
H H10 0.3118 -0.0606 0.4115 0.089 Uiso calc R 1
C C9 0.5222(4) 0.02354(12) 0.3673(4) 0.0651(5) Uani d . 1
H H9 0.6224 0.0197 0.5152 0.078 Uiso calc R 1
C C12 0.2233(5) 0.03297(16) -0.0607(4) 0.0764(6) Uani d U 1
H H12 0.1207 0.0363 -0.2075 0.092 Uiso calc R 1

loop_
_atom_site_aniso_label
_atom_site_aniso_U_11
_atom_site_aniso_U_22
_atom_site_aniso_U_33
_atom_site_aniso_U_12
_atom_site_aniso_U_13
_atom_site_aniso_U_23
C3 0.0386(7) 0.0460(9) 0.0405(8) -0.0039(7) 0.0116(6) -0.0028(6)
C2 0.0431(8) 0.0405(8) 0.0456(9) -0.0033(7) 0.0142(7) 0.0021(7)
C1 0.0417(8) 0.0458(9) 0.0515(10) -0.0066(7) 0.0164(7) -0.0044(7)
N2 0.0472(8) 0.0573(9) 0.0444(8) -0.0030(7) 0.0150(6) -0.0023(7)
C6 0.0508(10) 0.0569(10) 0.0510(10) -0.0126(9) 0.0211(8) 0.0032(8)
C4 0.0524(10) 0.0441(10) 0.0643(12) 0.0042(8) 0.0163(9) 0.0017(8)
N1 0.0602(10) 0.0540(10) 0.0943(13) 0.0002(8) 0.0470(10) -0.0012(9)
O2 0.0773(10) 0.0795(11) 0.0811(11) 0.0173(9) 0.0447(9) -0.0031(8)
O1 0.0718(9) 0.0671(9) 0.0601(8) -0.0025(7) 0.0301(7) 0.0108(7)
C5 0.0603(11) 0.0484(11) 0.0671(12) -0.0028(9) 0.0164(10) 0.0147(8)
C8 0.0481(9) 0.0457(10) 0.0577(10) 0.0089(8) 0.0171(8) -0.0069(7)
C7 0.0468(10) 0.0517(10) 0.0892(16) 0.0051(8) 0.0201(10) -0.0067(10)
C11 0.0620(12) 0.0589(12) 0.0913(17) -0.0032(10) 0.0128(12) -0.0219(9)
C13 0.0778(14) 0.0645(12) 0.0581(13) 0.0059(11) 0.0112(11) 0.0051(9)
C10 0.0851(16) 0.0572(12) 0.0803(16) -0.0117(12) 0.0134(13) 0.0030(11)
C9 0.0722(12) 0.0600(12) 0.0617(12) -0.0029(11) 0.0030(10) 0.0041(10)
C12 0.0778(14) 0.0816(14) 0.0653(13) 0.0054(13) -0.0079(11) -0.0111(10)

loop_
_atom_type_symbol
_atom_type_description
_atom_type_scat_dispersion_real
_atom_type_scat_dispersion_imag
_atom_type_scat_source
C C 0.0033 0.0000 'International Tables Vol C Tables 4.2.6.8 and 6.1.1.4'
H H 0.0000 0.0000 'International Tables Vol C Tables 4.2.6.8 and 6.1.1.4'
N N 0.0061 0.0000 'International Tables Vol C Tables 4.2.6.8 and 6.1.1.4'
O O 0.0106 0.0000 'International Tables Vol C Tables 4.2.6.8 and 6.1.1.4'

loop_
_geom_angle_atom_site_label_1
_geom_angle_atom_site_label_2
_geom_angle_atom_site_label_3
_geom_angle
C2 C3 C4 124.08(15)
C2 C3 N2 118.44(14)
C4 C3 N2 117.48(15)
C3 C2 C1 118.37(15)
C3 C2 H2 120.8
C1 C2 H2 120.8
N1 C1 C2 122.14(17)
N1 C1 C6 119.94(16)
C2 C1 C6 117.90(16)
O2 N2 O1 122.47(15)
O2 N2 C3 118.66(16)
O1 N2 C3 118.87(14)
C5 C6 C1 121.74(16)
C5 C6 H6 119.1
C1 C6 H6 119.1
C3 C4 C5 116.54(16)
C3 C4 H4 121.7
C5 C4 H4 121.7
C1 N1 C7 123.70(18)
C1 N1 H1 117.6(17)
C7 N1 H1 118.6(17)
C6 C5 C4 121.36(17)
C6 C5 H5 119.3
C4 C5 H5 119.3
C9 C8 C13 117.32(18)
C9 C8 C7 120.31(17)
C13 C8 C7 122.36(19)
N1 C7 C8 115.13(19)
N1 C7 H7A 108.5
C8 C7 H7A 108.5
N1 C7 H7B 108.5
C8 C7 H7B 108.5
H7A C7 H7B 107.5
C10 C11 C12 119.1(2)
C10 C11 H11 120.4
C12 C11 H11 120.4
C12 C13 C8 120.2(2)
C12 C13 H13 119.9
C8 C13 H13 119.9
C11 C10 C9 120.4(2)
C11 C10 H10 119.8
C9 C10 H10 119.8
C10 C9 C8 121.9(2)
C10 C9 H9 119.1
C8 C9 H9 119.1
C11 C12 C13 121.1(2)
C11 C12 H12 119.4
C13 C12 H12 119.4

loop_
_geom_bond_atom_site_label_1
_geom_bond_atom_site_label_2
_geom_bond_distance
C3 C2 1.376(2)
C3 C4 1.378(2)
C3 N2 1.461(2)
C2 C1 1.398(2)
C2 H2 0.93
C1 N1 1.372(2)
C1 C6 1.399(3)
N2 O2 1.217(2)
N2 O1 1.226(2)
C6 C5 1.358(3)
C6 H6 0.93
C4 C5 1.384(3)
C4 H4 0.93
N1 C7 1.436(3)
N1 H1 0.85(3)
C5 H5 0.93
C8 C9 1.374(3)
C8 C13 1.3868(17)
C8 C7 1.511(3)
C7 H7A 0.97
C7 H7B 0.97
C11 C10 1.353(4)
C11 C12 1.364(4)
C11 H11 0.93
C13 C12 1.379(4)
C13 H13 0.93
C10 C9 1.371(3)
C10 H10 0.93
C9 H9 0.93
C12 H12 0.93

loop_
_geom_hbond_atom_site_label_D
_geom_hbond_atom_site_label_H
_geom_hbond_atom_site_label_A
_geom_hbond_site_symmetry_A
_geom_hbond_distance_DH
_geom_hbond_distance_HA
_geom_hbond_distance_DA
_geom_hbond_angle_DHA
N1 H1 O1 1_654 0.84(2) 2.44(2) 3.263(2) 166(2)
C6 H6 O2 1_654 0.93 2.446 3.364(2) 169
C13 H13 O1 1_554 0.93 2.670 3.293(2) 125
C7 H7A O1 1_655 0.97 2.605 3.318(2) 130

loop_
_cod_related_entry_id
_cod_related_entry_database
_cod_related_entry_code
1 ChemSpider 594377
